data_7031844
loop_
_publ_author_name
'Gajewska, Ma\/lgorzata J'
'Ching, Wei-Min'
'Wen, Yuh-Sheng'
'Hung, Chen-Hsiung'

_publ_section_title
;
 Synthesis, structure, and catecholase activity of bispyrazolylacetate
 copper(ii) complexes.
;
_journal_issue 39
_journal_name_full 'Dalton transactions (Cambridge, England : 2003)'
_journal_page_first 14726
_journal_page_last 14736
_journal_paper_doi 10.1039/c4dt01467g
_journal_volume 43
_journal_year 2014
_chemical_formula_moiety 'C55 H102 Cu N10 O7'
_chemical_formula_sum 'C55 H102 Cu N10 O7'
_chemical_formula_weight 1079
_chemical_name_systematic
;
 ?
;
_space_group_IT_number 56
_symmetry_cell_setting orthorhombic
_symmetry_space_group_name_Hall '-P 2ab 2ac'
_symmetry_space_group_name_H-M 'P c c n'
_atom_sites_solution_hydrogens geom
_atom_sites_solution_primary direct
_atom_sites_solution_secondary difmap
_cell_angle_alpha 90
_cell_angle_beta 90
_cell_angle_gamma 90
_cell_formula_units_Z 4
_cell_length_a 31.3645(5)
_cell_length_b 10.4436(2)
_cell_length_c 18.7587(2)
_cell_measurement_reflns_used 9372
_cell_measurement_temperature 100.00(10)
_cell_measurement_theta_max 27.14
_cell_measurement_theta_min 2.32
_cell_volume 6144.57(17)
_computing_cell_refinement 'Bruker APEX2'
_computing_data_collection 'Bruker APEX2'
_computing_data_reduction 'Bruker SAINT'
_computing_molecular_graphics 'Ortep-3 for Windows (Farrugia, 1997)'
_computing_publication_material 'WinGX publication routines (Farrugia, 1999)'
_computing_structure_refinement 'SHELXL-97 (Sheldrick, 2008)'
_computing_structure_solution 'SHELXS-97 (Sheldrick, 2008)'
_diffrn_ambient_temperature 100.00(10)
_diffrn_measured_fraction_theta_full 1
_diffrn_measured_fraction_theta_max 1
_diffrn_measurement_device_type 'CCD area detector'
_diffrn_measurement_method 'phi and omega scans'
_diffrn_radiation_monochromator graphite
_diffrn_radiation_type MoK\a
_diffrn_radiation_wavelength 0.71073
_diffrn_reflns_av_R_equivalents 0.0545
_diffrn_reflns_av_unetI/netI 0.0365
_diffrn_reflns_limit_h_max 40
_diffrn_reflns_limit_h_min -40
_diffrn_reflns_limit_k_max 13
_diffrn_reflns_limit_k_min -13
_diffrn_reflns_limit_l_max 22
_diffrn_reflns_limit_l_min -24
_diffrn_reflns_number 56787
_diffrn_reflns_theta_full 25
_diffrn_reflns_theta_max 27.103
_diffrn_reflns_theta_min 1.298
_exptl_absorpt_coefficient_mu 0.411
_exptl_absorpt_correction_T_max 0.9703
_exptl_absorpt_correction_T_min 0.9237
_exptl_absorpt_correction_type multi-scan
_exptl_absorpt_process_details 'Bruker SADABS, 1996'
_exptl_crystal_colour colourless
_exptl_crystal_density_diffrn 1.166
_exptl_crystal_density_meas ?
_exptl_crystal_density_method 'not measured'
_exptl_crystal_description prism
_exptl_crystal_F_000 2348
_exptl_crystal_size_max 0.24
_exptl_crystal_size_mid 0.16
_exptl_crystal_size_min 0.12
_platon_squeeze_details
;
The unit cell contains 1 Methanol molecule which have been treated 
as a diffuse contribution to the overall scattering without specific atom 
positions by SQUEEZE/PLATON.;
;
_refine_diff_density_max 0.611
_refine_diff_density_min -2.328
_refine_diff_density_rms 0.105
_refine_ls_extinction_method none
_refine_ls_goodness_of_fit_ref 1.043
_refine_ls_hydrogen_treatment fix
_refine_ls_matrix_type full
_refine_ls_number_parameters 343
_refine_ls_number_reflns 6780
_refine_ls_number_restraints 3
_refine_ls_restrained_S_all 1.043
_refine_ls_R_factor_all 0.0805
_refine_ls_R_factor_gt 0.0646
_refine_ls_shift/su_max 0
_refine_ls_shift/su_mean 0
_refine_ls_structure_factor_coef Fsqd
_refine_ls_weighting_details 'calc w=1/[\s^2^(Fo^2^)+(0.1355P)^2^+5.8298P] where P=(Fo^2^+2Fc^2^)/3'
_refine_ls_weighting_scheme calc
_refine_ls_wR_factor_gt 0.1956
_refine_ls_wR_factor_ref 0.2106
_reflns_number_gt 5242
_reflns_number_total 6780
_reflns_threshold_expression >2sigma(I)
_cod_data_source_file c4dt01467g2.cif
_cod_data_source_block Cutmeda(5)i13821
_cod_depositor_comments
;
The following automatic conversions were performed:

'_symmetry_cell_setting' value 'Orthorhombic' changed to
'orthorhombic' according to
/usr/data/users/saulius/crontab/automatic-downloads/rss-feeds/RSC/lib/dictionaries/cif_core.dic
dictionary named 'cif_core.dic' version 2.4.2 from 2011-04-26.

Automatic conversion script
Id: cif_fix_values 2281 2013-09-26 08:29:07Z andrius 

 Adding full bibliography for 7031842--7031846.cif.

The following automatic conversions were performed:

'_exptl_crystal_density_meas' value 'not measured' was changed to '?'
- the value is perceived as not measured.

Automatic conversion script
Id: cif_fix_values 3008 2015-01-20 13:52:24Z robertas 
;
_cod_original_sg_symbol_H-M Pccn
_cod_database_code 7031844

loop_
_symmetry_equiv_pos_as_xyz
'x, y, z'
'-x+1/2, -y+1/2, z'
'x+1/2, -y, -z+1/2'
'-x, y+1/2, -z+1/2'
'-x, -y, -z'
'x-1/2, y-1/2, -z'
'-x-1/2, y, z-1/2'
'x, -y-1/2, z-1/2'

loop_
_atom_site_label
_atom_site_type_symbol
_atom_site_fract_x
_atom_site_fract_y
_atom_site_fract_z
_atom_site_U_iso_or_equiv
_atom_site_adp_type
_atom_site_occupancy
_atom_site_symmetry_multiplicity
_atom_site_calc_flag
_atom_site_refinement_flags
Cu Cu 0.75 0.25 0.25636(3) 0.02199(19) Uani 1 2 d SU
O1 O 0.79310(6) 0.09233(17) 0.28088(9) 0.0125(4) Uani 1 1 d U
O2 O 0.77213(6) 0.03729(19) 0.39132(10) 0.0174(4) Uani 1 1 d .
O3 O 0.70642(6) 0.14472(19) 0.32549(10) 0.0152(4) Uani 1 1 d D
N1 N 0.87452(7) 0.0053(2) 0.30329(11) 0.0090(4) Uani 1 1 d .
N2 N 0.90491(7) 0.0980(2) 0.30041(11) 0.0105(4) Uani 1 1 d .
N14 N 0.86127(7) 0.0933(2) 0.41809(11) 0.0094(4) Uani 1 1 d .
N15 N 0.85428(7) 0.2223(2) 0.40997(11) 0.0107(4) Uani 1 1 d .
N29 N 0.79058(7) 0.3151(2) 0.16079(12) 0.0172(5) Uani 1 1 d .
C3 C 0.92956(8) 0.0660(2) 0.24558(13) 0.0104(5) Uani 1 1 d .
C4 C 0.91508(8) -0.0464(3) 0.21336(13) 0.0122(5) Uani 1 1 d .
H4 H 0.9272 -0.0877 0.1731 0.015 Uiso 1 1 calc R
C5 C 0.87964(8) -0.0862(2) 0.25140(13) 0.0104(5) Uani 1 1 d .
C6 C 0.96762(8) 0.1505(3) 0.22830(13) 0.0125(5) Uani 1 1 d .
C7 C 0.95189(9) 0.2774(3) 0.19669(16) 0.0197(6) Uani 1 1 d .
H7A H 0.9347 0.2601 0.1541 0.03 Uiso 1 1 calc R
H7B H 0.9764 0.3306 0.1837 0.03 Uiso 1 1 calc R
H7C H 0.9345 0.3225 0.232 0.03 Uiso 1 1 calc R
C8 C 0.99705(9) 0.0840(3) 0.17508(15) 0.0204(6) Uani 1 1 d .
H8A H 1.0067 0.0023 0.195 0.031 Uiso 1 1 calc R
H8B H 1.0218 0.1387 0.1655 0.031 Uiso 1 1 calc R
H8C H 0.9816 0.0683 0.1306 0.031 Uiso 1 1 calc R
C9 C 0.99249(9) 0.1775(3) 0.29673(15) 0.0213(6) Uani 1 1 d .
H9A H 0.9738 0.2204 0.3312 0.032 Uiso 1 1 calc R
H9B H 1.0169 0.2327 0.2859 0.032 Uiso 1 1 calc R
H9C H 1.0027 0.0966 0.317 0.032 Uiso 1 1 calc R
C10 C 0.85177(8) -0.2020(2) 0.23581(13) 0.0115(5) Uani 1 1 d .
C11 C 0.82272(9) -0.1686(3) 0.17256(15) 0.0196(6) Uani 1 1 d .
H11A H 0.8042 -0.0968 0.1856 0.029 Uiso 1 1 calc R
H11B H 0.8052 -0.2431 0.1603 0.029 Uiso 1 1 calc R
H11C H 0.8403 -0.1445 0.1314 0.029 Uiso 1 1 calc R
C12 C 0.88163(9) -0.3128(2) 0.21531(15) 0.0158(6) Uani 1 1 d .
H12A H 0.8986 -0.2882 0.1737 0.024 Uiso 1 1 calc R
H12B H 0.8646 -0.3889 0.2039 0.024 Uiso 1 1 calc R
H12C H 0.9007 -0.332 0.2553 0.024 Uiso 1 1 calc R
C13 C 0.82373(10) -0.2489(3) 0.29745(15) 0.0166(6) Uani 1 1 d .
H13A H 0.8416 -0.2649 0.3394 0.025 Uiso 1 1 calc R
H13B H 0.8093 -0.3283 0.2835 0.025 Uiso 1 1 calc R
H13C H 0.8024 -0.1835 0.3088 0.025 Uiso 1 1 calc R
C16 C 0.88185(8) 0.2792(2) 0.45367(13) 0.0110(5) Uani 1 1 d .
C17 C 0.90677(9) 0.1874(2) 0.48942(13) 0.0127(5) Uani 1 1 d .
H17 H 0.9284 0.2038 0.5237 0.015 Uiso 1 1 calc R
C18 C 0.89381(8) 0.0696(2) 0.46527(13) 0.0096(5) Uani 1 1 d .
C19 C 0.88440(9) 0.4242(2) 0.45812(14) 0.0135(5) Uani 1 1 d .
C20 C 0.84280(10) 0.4797(3) 0.48688(16) 0.0211(6) Uani 1 1 d .
H20A H 0.8191 0.452 0.4566 0.032 Uiso 1 1 calc R
H20B H 0.8444 0.5734 0.4868 0.032 Uiso 1 1 calc R
H20C H 0.8382 0.4493 0.5357 0.032 Uiso 1 1 calc R
C21 C 0.92073(11) 0.4623(3) 0.50755(17) 0.0263(7) Uani 1 1 d .
H21A H 0.9156 0.4266 0.5551 0.039 Uiso 1 1 calc R
H21B H 0.9223 0.5559 0.5106 0.039 Uiso 1 1 calc R
H21C H 0.9477 0.429 0.4887 0.039 Uiso 1 1 calc R
C22 C 0.89326(10) 0.4773(3) 0.38354(15) 0.0185(6) Uani 1 1 d .
H22A H 0.9191 0.4376 0.3643 0.028 Uiso 1 1 calc R
H22B H 0.8972 0.5703 0.3863 0.028 Uiso 1 1 calc R
H22C H 0.8691 0.4581 0.3522 0.028 Uiso 1 1 calc R
C23 C 0.91025(9) -0.0612(2) 0.48650(13) 0.0116(5) Uani 1 1 d .
C24 C 0.87398(9) -0.1473(3) 0.51387(15) 0.0170(6) Uani 1 1 d .
H24A H 0.8591 -0.1042 0.5531 0.025 Uiso 1 1 calc R
H24B H 0.8859 -0.2285 0.5309 0.025 Uiso 1 1 calc R
H24C H 0.8538 -0.164 0.4751 0.025 Uiso 1 1 calc R
C25 C 0.94224(9) -0.0439(3) 0.54775(14) 0.0177(6) Uani 1 1 d .
H25A H 0.9664 0.0075 0.5312 0.027 Uiso 1 1 calc R
H25B H 0.9524 -0.1279 0.5635 0.027 Uiso 1 1 calc R
H25C H 0.9282 -0.0001 0.5876 0.027 Uiso 1 1 calc R
C26 C 0.93383(9) -0.1274(3) 0.42439(14) 0.0173(6) Uani 1 1 d .
H26A H 0.9136 -0.1462 0.386 0.026 Uiso 1 1 calc R
H26B H 0.9467 -0.2073 0.4413 0.026 Uiso 1 1 calc R
H26C H 0.9562 -0.0706 0.4063 0.026 Uiso 1 1 calc R
C27 C 0.84486(8) 0.0097(2) 0.36374(12) 0.0089(5) Uani 1 1 d .
H27 H 0.8431 -0.0784 0.3843 0.011 Uiso 1 1 calc R
C28 C 0.79895(8) 0.0518(2) 0.34307(13) 0.0097(5) Uani 1 1 d .
C30 C 0.77398(10) 0.2516(3) 0.09624(17) 0.0266(7) Uani 1 1 d .
H30A H 0.7851 0.163 0.0939 0.032 Uiso 1 1 calc R
H30B H 0.7841 0.298 0.0535 0.032 Uiso 1 1 calc R
C31 C 0.78636(11) 0.4538(3) 0.15558(19) 0.0309(8) Uani 1 1 d .
H31A H 0.8025 0.4848 0.1143 0.046 Uiso 1 1 calc R
H31B H 0.7975 0.4936 0.1991 0.046 Uiso 1 1 calc R
H31C H 0.7562 0.4763 0.1498 0.046 Uiso 1 1 calc R
C32 C 0.83616(10) 0.2822(4) 0.16950(18) 0.0274(7) Uani 1 1 d .
H32A H 0.852 0.3096 0.1272 0.041 Uiso 1 1 calc R
H32B H 0.8391 0.1894 0.1754 0.041 Uiso 1 1 calc R
H32C H 0.8475 0.3258 0.2117 0.041 Uiso 1 1 calc R
H3A H 0.6893(9) 0.189(3) 0.3474(15) 0.016(8) Uiso 1 1 d D
H3B H 0.7203(10) 0.103(3) 0.3542(16) 0.026(9) Uiso 1 1 d D

loop_
_atom_site_aniso_label
_atom_site_aniso_U_11
_atom_site_aniso_U_22
_atom_site_aniso_U_33
_atom_site_aniso_U_23
_atom_site_aniso_U_13
_atom_site_aniso_U_12
Cu 0.0192(3) 0.0224(3) 0.0244(3) 0 0 -0.0001(2)
O1 0.0125(9) 0.0125(9) 0.0124(9) 0.0005(7) -0.0011(7) 0.0003(7)
O2 0.0128(9) 0.0213(10) 0.0182(9) 0.0060(8) 0.0041(8) 0.0010(8)
O3 0.0106(9) 0.0141(10) 0.0209(10) 0.0022(8) 0.0027(8) 0.0040(7)
N1 0.0088(10) 0.0106(10) 0.0075(9) -0.0010(8) 0.0007(8) -0.0002(8)
N2 0.0108(10) 0.0103(10) 0.0105(10) 0.0009(8) -0.0006(8) -0.0033(8)
N14 0.0102(10) 0.0083(10) 0.0096(9) 0.0005(8) -0.0010(8) 0.0019(8)
N15 0.0158(11) 0.0074(10) 0.0090(9) -0.0015(8) 0.0001(8) 0.0007(8)
N29 0.0121(11) 0.0205(12) 0.0190(11) 0.0017(9) 0.0018(9) 0.0008(9)
C3 0.0073(11) 0.0130(12) 0.0107(11) 0.0014(9) 0.0001(9) 0.0011(9)
C4 0.0121(12) 0.0142(12) 0.0102(11) 0.0001(9) 0.0017(10) 0.0005(10)
C5 0.0098(12) 0.0111(12) 0.0102(11) -0.0010(9) -0.0025(9) 0.0011(10)
C6 0.0091(12) 0.0155(13) 0.0129(12) 0.0015(10) 0.0011(10) -0.0012(10)
C7 0.0159(14) 0.0205(14) 0.0226(14) 0.0067(11) 0.0010(11) -0.0016(11)
C8 0.0135(13) 0.0247(15) 0.0231(14) -0.0006(11) 0.0062(11) -0.0011(11)
C9 0.0163(14) 0.0289(16) 0.0186(13) 0.0018(12) -0.0030(11) -0.0077(12)
C10 0.0122(12) 0.0097(12) 0.0127(11) -0.0024(9) -0.0010(10) 0.0004(10)
C11 0.0199(14) 0.0191(14) 0.0198(13) -0.0032(11) -0.0096(11) -0.0008(11)
C12 0.0184(14) 0.0118(13) 0.0172(13) -0.0061(10) 0.0020(11) 0.0013(10)
C13 0.0208(14) 0.0123(13) 0.0167(13) -0.0043(10) 0.0048(11) -0.0063(10)
C16 0.0142(13) 0.0100(12) 0.0090(11) -0.0004(9) 0.0000(10) -0.0020(9)
C17 0.0169(13) 0.0116(13) 0.0095(11) 0.0005(9) -0.0021(10) -0.0012(10)
C18 0.0106(12) 0.0103(12) 0.0079(11) 0.0011(9) 0.0012(9) 0.0006(9)
C19 0.0188(13) 0.0089(12) 0.0127(12) -0.0002(9) -0.0018(10) -0.0032(10)
C20 0.0279(16) 0.0117(13) 0.0238(14) -0.0057(11) 0.0074(12) -0.0007(11)
C21 0.0342(18) 0.0130(14) 0.0317(16) -0.0013(12) -0.0190(14) -0.0038(13)
C22 0.0247(15) 0.0134(13) 0.0174(13) 0.0028(10) 0.0026(11) -0.0051(11)
C23 0.0153(13) 0.0095(12) 0.0099(11) 0.0010(9) -0.0008(10) 0.0033(10)
C24 0.0196(14) 0.0138(13) 0.0175(13) 0.0052(10) -0.0002(11) -0.0003(11)
C25 0.0207(14) 0.0162(13) 0.0163(12) 0.0010(10) -0.0070(11) 0.0021(11)
C26 0.0222(14) 0.0167(13) 0.0130(12) 0.0007(10) 0.0007(11) 0.0071(11)
C27 0.0100(12) 0.0083(11) 0.0083(10) -0.0013(9) 0.0004(9) 0.0006(9)
C28 0.0093(12) 0.0069(11) 0.0128(12) -0.0015(9) 0.0000(9) -0.0007(9)
C30 0.0211(17) 0.0395(19) 0.0191(15) -0.0029(13) 0.0045(12) -0.0011(13)
C31 0.0309(18) 0.0211(16) 0.0406(19) 0.0081(14) 0.0146(15) -0.0034(13)
C32 0.0123(14) 0.0418(19) 0.0282(16) 0.0051(14) 0.0067(12) 0.0001(13)

loop_
_atom_type_symbol
_atom_type_description
_atom_type_scat_dispersion_real
_atom_type_scat_dispersion_imag
_atom_type_scat_source
Cu Cu 0.3201 1.2651 'International Tables Vol C Tables 4.2.6.8 and 6.1.1.4'
O O 0.0106 0.006 'International Tables Vol C Tables 4.2.6.8 and 6.1.1.4'
N N 0.0061 0.0033 'International Tables Vol C Tables 4.2.6.8 and 6.1.1.4'
C C 0.0033 0.0016 'International Tables Vol C Tables 4.2.6.8 and 6.1.1.4'
H H 0 0 'International Tables Vol C Tables 4.2.6.8 and 6.1.1.4'

loop_
_geom_angle_atom_site_label_1
_geom_angle_atom_site_label_2
_geom_angle_atom_site_label_3
_geom_angle
_geom_angle_site_symmetry_1
_geom_angle_site_symmetry_3
O1 Cu O1 155.63(10) . 2_655
O1 Cu O3 83.24(7) . .
O1 Cu O3 82.34(7) 2_655 .
O1 Cu O3 82.34(7) . 2_655
O1 Cu O3 83.24(7) 2_655 2_655
O3 Cu O3 107.05(11) . 2_655
O1 Cu N29 92.55(7) . .
O1 Cu N29 106.52(8) 2_655 .
O3 Cu N29 163.44(8) . .
O3 Cu N29 88.15(8) 2_655 .
O1 Cu N29 106.52(8) . 2_655
O1 Cu N29 92.55(7) 2_655 2_655
O3 Cu N29 88.15(8) . 2_655
O3 Cu N29 163.43(8) 2_655 2_655
N29 Cu N29 77.66(12) . 2_655
C28 O1 Cu 122.81(16) . .
Cu O3 H3A 115(2) . .
Cu O3 H3B 109(3) . .
H3A O3 H3B 108(3) . .
N2 N1 C5 112.7(2) . .
N2 N1 C27 116.93(19) . .
C5 N1 C27 130.1(2) . .
C3 N2 N1 105.1(2) . .
N15 N14 C18 111.5(2) . .
N15 N14 C27 117.38(19) . .
C18 N14 C27 127.9(2) . .
C16 N15 N14 105.4(2) . .
C31 N29 C30 111.1(3) . .
C31 N29 C32 109.0(3) . .
C30 N29 C32 109.1(2) . .
C31 N29 Cu 107.18(18) . .
C30 N29 Cu 108.15(17) . .
C32 N29 Cu 112.33(18) . .
N2 C3 C4 110.9(2) . .
N2 C3 C6 118.5(2) . .
C4 C3 C6 130.6(2) . .
C5 C4 C3 106.9(2) . .
C5 C4 H4 126.6 . .
C3 C4 H4 126.6 . .
N1 C5 C4 104.5(2) . .
N1 C5 C10 128.5(2) . .
C4 C5 C10 126.9(2) . .
C3 C6 C8 110.5(2) . .
C3 C6 C9 109.2(2) . .
C8 C6 C9 108.9(2) . .
C3 C6 C7 109.4(2) . .
C8 C6 C7 109.6(2) . .
C9 C6 C7 109.2(2) . .
C6 C7 H7A 109.5 . .
C6 C7 H7B 109.5 . .
H7A C7 H7B 109.5 . .
C6 C7 H7C 109.5 . .
H7A C7 H7C 109.5 . .
H7B C7 H7C 109.5 . .
C6 C8 H8A 109.5 . .
C6 C8 H8B 109.5 . .
H8A C8 H8B 109.5 . .
C6 C8 H8C 109.5 . .
H8A C8 H8C 109.5 . .
H8B C8 H8C 109.5 . .
C6 C9 H9A 109.5 . .
C6 C9 H9B 109.5 . .
H9A C9 H9B 109.5 . .
C6 C9 H9C 109.5 . .
H9A C9 H9C 109.5 . .
H9B C9 H9C 109.5 . .
C5 C10 C13 116.0(2) . .
C5 C10 C11 108.0(2) . .
C13 C10 C11 108.4(2) . .
C5 C10 C12 107.2(2) . .
C13 C10 C12 107.3(2) . .
C11 C10 C12 109.8(2) . .
C10 C11 H11A 109.5 . .
C10 C11 H11B 109.5 . .
H11A C11 H11B 109.5 . .
C10 C11 H11C 109.5 . .
H11A C11 H11C 109.5 . .
H11B C11 H11C 109.5 . .
C10 C12 H12A 109.5 . .
C10 C12 H12B 109.5 . .
H12A C12 H12B 109.5 . .
C10 C12 H12C 109.5 . .
H12A C12 H12C 109.5 . .
H12B C12 H12C 109.5 . .
C10 C13 H13A 109.5 . .
C10 C13 H13B 109.5 . .
H13A C13 H13B 109.5 . .
C10 C13 H13C 109.5 . .
H13A C13 H13C 109.5 . .
H13B C13 H13C 109.5 . .
N15 C16 C17 110.5(2) . .
N15 C16 C19 120.9(2) . .
C17 C16 C19 128.6(2) . .
C18 C17 C16 106.8(2) . .
C18 C17 H17 126.6 . .
C16 C17 H17 126.6 . .
C17 C18 N14 105.8(2) . .
C17 C18 C23 128.4(2) . .
N14 C18 C23 125.8(2) . .
C16 C19 C21 109.5(2) . .
C16 C19 C20 110.7(2) . .
C21 C19 C20 109.0(2) . .
C16 C19 C22 108.7(2) . .
C21 C19 C22 109.0(2) . .
C20 C19 C22 109.9(2) . .
C19 C20 H20A 109.5 . .
C19 C20 H20B 109.5 . .
H20A C20 H20B 109.5 . .
C19 C20 H20C 109.5 . .
H20A C20 H20C 109.5 . .
H20B C20 H20C 109.5 . .
C19 C21 H21A 109.5 . .
C19 C21 H21B 109.5 . .
H21A C21 H21B 109.5 . .
C19 C21 H21C 109.5 . .
H21A C21 H21C 109.5 . .
H21B C21 H21C 109.5 . .
C19 C22 H22A 109.5 . .
C19 C22 H22B 109.5 . .
H22A C22 H22B 109.5 . .
C19 C22 H22C 109.5 . .
H22A C22 H22C 109.5 . .
H22B C22 H22C 109.5 . .
C18 C23 C25 108.2(2) . .
C18 C23 C24 111.3(2) . .
C25 C23 C24 107.6(2) . .
C18 C23 C26 111.6(2) . .
C25 C23 C26 107.7(2) . .
C24 C23 C26 110.2(2) . .
C23 C24 H24A 109.5 . .
C23 C24 H24B 109.5 . .
H24A C24 H24B 109.5 . .
C23 C24 H24C 109.5 . .
H24A C24 H24C 109.5 . .
H24B C24 H24C 109.5 . .
C23 C25 H25A 109.5 . .
C23 C25 H25B 109.5 . .
H25A C25 H25B 109.5 . .
C23 C25 H25C 109.5 . .
H25A C25 H25C 109.5 . .
H25B C25 H25C 109.5 . .
C23 C26 H26A 109.5 . .
C23 C26 H26B 109.5 . .
H26A C26 H26B 109.5 . .
C23 C26 H26C 109.5 . .
H26A C26 H26C 109.5 . .
H26B C26 H26C 109.5 . .
N14 C27 N1 109.9(2) . .
N14 C27 C28 109.67(19) . .
N1 C27 C28 113.78(19) . .
N14 C27 H27 107.8 . .
N1 C27 H27 107.8 . .
C28 C27 H27 107.8 . .
O2 C28 O1 128.2(2) . .
O2 C28 C27 114.2(2) . .
O1 C28 C27 117.6(2) . .
N29 C30 C30 111.3(2) . 2_655
N29 C30 H30A 109.4 . .
C30 C30 H30A 109.4 2_655 .
N29 C30 H30B 109.4 . .
C30 C30 H30B 109.4 2_655 .
H30A C30 H30B 108 . .
N29 C31 H31A 109.5 . .
N29 C31 H31B 109.5 . .
H31A C31 H31B 109.5 . .
N29 C31 H31C 109.5 . .
H31A C31 H31C 109.5 . .
H31B C31 H31C 109.5 . .
N29 C32 H32A 109.5 . .
N29 C32 H32B 109.5 . .
H32A C32 H32B 109.5 . .
N29 C32 H32C 109.5 . .
H32A C32 H32C 109.5 . .
H32B C32 H32C 109.5 . .

loop_
_geom_bond_atom_site_label_1
_geom_bond_atom_site_label_2
_geom_bond_distance
_geom_bond_site_symmetry_2
Cu O1 2.1795(18) .
Cu O1 2.1795(18) 2_655
Cu O3 2.1814(19) .
Cu O3 2.1814(19) 2_655
Cu N29 2.301(2) .
Cu N29 2.301(2) 2_655
O1 C28 1.254(3) .
O2 C28 1.245(3) .
O3 H3A 0.817(18) .
O3 H3B 0.817(18) .
N1 N2 1.359(3) .
N1 C5 1.373(3) .
N1 C27 1.468(3) .
N2 C3 1.329(3) .
N14 N15 1.373(3) .
N14 C18 1.373(3) .
N14 C27 1.437(3) .
N15 C16 1.332(3) .
N29 C31 1.458(4) .
N29 C30 1.475(4) .
N29 C32 1.479(4) .
C3 C4 1.397(4) .
C3 C6 1.519(4) .
C4 C5 1.385(4) .
C4 H4 0.95 .
C5 C10 1.521(4) .
C6 C8 1.527(4) .
C6 C9 1.529(4) .
C6 C7 1.533(4) .
C7 H7A 0.98 .
C7 H7B 0.98 .
C7 H7C 0.98 .
C8 H8A 0.98 .
C8 H8B 0.98 .
C8 H8C 0.98 .
C9 H9A 0.98 .
C9 H9B 0.98 .
C9 H9C 0.98 .
C10 C13 1.533(4) .
C10 C11 1.536(4) .
C10 C12 1.537(4) .
C11 H11A 0.98 .
C11 H11B 0.98 .
C11 H11C 0.98 .
C12 H12A 0.98 .
C12 H12B 0.98 .
C12 H12C 0.98 .
C13 H13A 0.98 .
C13 H13B 0.98 .
C13 H13C 0.98 .
C16 C17 1.407(4) .
C16 C19 1.519(3) .
C17 C18 1.372(4) .
C17 H17 0.95 .
C18 C23 1.514(3) .
C19 C21 1.522(4) .
C19 C20 1.526(4) .
C19 C22 1.531(4) .
C20 H20A 0.98 .
C20 H20B 0.98 .
C20 H20C 0.98 .
C21 H21A 0.98 .
C21 H21B 0.98 .
C21 H21C 0.98 .
C22 H22A 0.98 .
C22 H22B 0.98 .
C22 H22C 0.98 .
C23 C25 1.536(4) .
C23 C24 1.538(4) .
C23 C26 1.543(4) .
C24 H24A 0.98 .
C24 H24B 0.98 .
C24 H24C 0.98 .
C25 H25A 0.98 .
C25 H25B 0.98 .
C25 H25C 0.98 .
C26 H26A 0.98 .
C26 H26B 0.98 .
C26 H26C 0.98 .
C27 C28 1.555(3) .
C27 H27 1 .
C30 C30 1.505(6) 2_655
C30 H30A 0.99 .
C30 H30B 0.99 .
C31 H31A 0.98 .
C31 H31B 0.98 .
C31 H31C 0.98 .
C32 H32A 0.98 .
C32 H32B 0.98 .
C32 H32C 0.98 .

loop_
_platon_squeeze_void_nr
_platon_squeeze_void_average_x
_platon_squeeze_void_average_y
_platon_squeeze_void_average_z
_platon_squeeze_void_volume
_platon_squeeze_void_count_electrons
_platon_squeeze_void_content
1 0.250 0.250 1.003 77 18 ' '
2 0.250 0.250 0.503 77 18 ' '
3 0.013 0.158 0.931 9 0 ' '
4 0.487 0.158 0.431 9 0 ' '
5 0.013 0.341 0.431 9 0 ' '
6 0.487 0.341 0.931 9 0 ' '
7 0.750 0.750 -0.003 77 18 ' '
8 0.750 0.750 0.497 77 18 ' '
9 0.513 0.659 0.069 9 0 ' '
10 0.987 0.659 0.569 9 0 ' '
11 0.513 0.841 0.569 9 0 ' '
12 0.987 0.841 0.069 8 0 ' '
